data_1519524
loop_
_publ_author_name
'Smith, Paul D.'
'Horton, Peter N.'
'Hursthouse, Michael B.'

_publ_section_title
;
 C24H28F6N5Ni2O3PS2
;
_journal_name_full 'Crystal Structure Report Archive'
_journal_page_first 904
_journal_year 2003
_chemical_formula_sum 'C24 H28 F6 N5 Ni2 O3 P S2'
_chemical_formula_weight 761.02
_space_group_IT_number 2
_symmetry_cell_setting triclinic
_symmetry_space_group_name_Hall '-P 1'
_symmetry_space_group_name_H-M 'P -1'
_atom_sites_solution_hydrogens geom
_atom_sites_solution_primary direct
_atom_sites_solution_secondary difmap
_cell_angle_alpha 103.6270(10)
_cell_angle_beta 99.058(2)
_cell_angle_gamma 105.0280(10)
_cell_formula_units_Z 2
_cell_length_a 8.2994(2)
_cell_length_b 11.9644(3)
_cell_length_c 15.7923(3)
_cell_measurement_reflns_used 6402
_cell_measurement_temperature 120(2)
_cell_measurement_theta_max 27.485
_cell_measurement_theta_min 2.910
_cell_volume 1431.42(6)
_computing_cell_refinement ' DENZO (Otwinowski & Minor, 1997) and COLLECT (Hooft, 1998)'
_computing_data_collection ' DENZO (Otwinowski and Minor, 1997)'
_computing_data_reduction ' DENZO (Otwinowski & Minor, 1997) and COLLECT (Hooft, 1998)'
_computing_molecular_graphics 'PLATON (Spek, 1990)'
_computing_structure_refinement 'SHELXL-97 (Sheldrick, 1997b)'
_computing_structure_solution 'SHELXS-97 (Sheldrick, 1997a)'
_diffrn_ambient_temperature 120(2)
_diffrn_detector_area_resol_mean 9.091
_diffrn_measured_fraction_theta_full 0.997
_diffrn_measured_fraction_theta_max 0.997
_diffrn_measurement_device_type 'Nonius KappaCCD Area Detector'
_diffrn_measurement_method '\f and \w scans to fill Ewald Sphere'
_diffrn_radiation_monochromator graphite
_diffrn_radiation_source 'Nonius FR591 rotating anode'
_diffrn_radiation_type MoK\a
_diffrn_radiation_wavelength 0.71073
_diffrn_reflns_av_R_equivalents 0.0718
_diffrn_reflns_av_sigmaI/netI 0.0465
_diffrn_reflns_limit_h_max 10
_diffrn_reflns_limit_h_min -10
_diffrn_reflns_limit_k_max 15
_diffrn_reflns_limit_k_min -15
_diffrn_reflns_limit_l_max 20
_diffrn_reflns_limit_l_min -20
_diffrn_reflns_number 32596
_diffrn_reflns_theta_full 27.48
_diffrn_reflns_theta_max 27.48
_diffrn_reflns_theta_min 2.98
_exptl_absorpt_coefficient_mu 1.594
_exptl_absorpt_correction_T_max 0.8830
_exptl_absorpt_correction_T_min 0.6294
_exptl_absorpt_correction_type multi-scan
_exptl_absorpt_process_details 'SORTAV Blessing (1997)'
_exptl_crystal_colour Red
_exptl_crystal_density_diffrn 1.766
_exptl_crystal_density_method 'not measured'
_exptl_crystal_description Slab
_exptl_crystal_F_000 776
_exptl_crystal_size_max 0.32
_exptl_crystal_size_mid 0.18
_exptl_crystal_size_min 0.08
_refine_diff_density_max 0.746
_refine_diff_density_min -0.520
_refine_diff_density_rms 0.103
_refine_ls_extinction_coef 0.0044(5)
_refine_ls_extinction_expression Fc^*^=kFc[1+0.001xFc^2^\l^3^/sin(2\q)]^-1/4^
_refine_ls_extinction_method SHELXL
_refine_ls_goodness_of_fit_ref 1.100
_refine_ls_hydrogen_treatment mixed
_refine_ls_matrix_type full
_refine_ls_number_parameters 397
_refine_ls_number_reflns 6544
_refine_ls_number_restraints 0
_refine_ls_restrained_S_all 1.100
_refine_ls_R_factor_all 0.0606
_refine_ls_R_factor_gt 0.0457
_refine_ls_shift/su_max 0.004
_refine_ls_shift/su_mean 0.000
_refine_ls_structure_factor_coef Fsqd
_refine_ls_weighting_details 'calc w=1/[\s^2^(Fo^2^)+(0.0219P)^2^+4.8507P] where P=(Fo^2^+2Fc^2^)/3'
_refine_ls_weighting_scheme calc
_refine_ls_wR_factor_gt 0.1014
_refine_ls_wR_factor_ref 0.1073
_reflns_number_gt 5354
_reflns_number_total 6544
_reflns_threshold_expression >2\s(I)
_cod_data_source_file eCrystal-904.cif
_cod_data_source_block s92
_cod_depositor_comments
;
Citation :
Smith, Paul D. and Horton, Peter N. and Hursthouse, Michael B. (2003) 
University of Southampton, Crystal Structure Report Archive. 
(doi:10.5258/ecrystals/904)

More at:
http://ecrystals.chem.soton.ac.uk/904/

The following automatic conversions were performed:

'_symmetry_cell_setting' value 'Triclinic' changed to 'triclinic'
according to the built-in table from CIF Core dictionary named
'cif_core.dic' version 2.4.1 from 2010-06-29.

Automatic conversion script
Id: cif_fix_values 3271 2015-04-21 07:52:19Z andrius 
;
_cod_original_sg_symbol_H-M P-1
_cod_database_code 1519524

loop_
_symmetry_equiv_pos_as_xyz
'x, y, z'
'-x, -y, -z'

loop_
_atom_site_label
_atom_site_type_symbol
_atom_site_fract_x
_atom_site_fract_y
_atom_site_fract_z
_atom_site_U_iso_or_equiv
_atom_site_adp_type
_atom_site_occupancy
_atom_site_symmetry_multiplicity
_atom_site_calc_flag
_atom_site_refinement_flags
_atom_site_disorder_assembly
_atom_site_disorder_group
C1 C 0.7407(4) 0.2511(3) 0.6139(2) 0.0185(7) Uani 1 1 d . . .
H1 H 0.7192 0.2629 0.6722 0.022 Uiso 1 1 calc R . .
C2 C 0.7415(4) 0.1311(3) 0.5683(2) 0.0168(7) Uani 1 1 d . . .
C3 C 0.8126(4) 0.1043(3) 0.4941(2) 0.0158(7) Uani 1 1 d . . .
C4 C 0.7949(4) -0.0165(3) 0.4510(2) 0.0165(7) Uani 1 1 d . . .
C5 C 0.7188(4) -0.1073(3) 0.4876(2) 0.0183(7) Uani 1 1 d . . .
H5 H 0.7074 -0.1891 0.4586 0.022 Uiso 1 1 calc R . .
C6 C 0.6600(4) -0.0805(3) 0.5650(2) 0.0188(7) Uani 1 1 d . . .
C7 C 0.6674(4) 0.0372(3) 0.6026(2) 0.0179(7) Uani 1 1 d . . .
H7 H 0.6207 0.0555 0.6534 0.021 Uiso 1 1 calc R . .
C8 C 0.8575(4) -0.0555(3) 0.3712(2) 0.0189(7) Uani 1 1 d . . .
H8 H 0.8691 -0.1343 0.3585 0.023 Uiso 1 1 calc R . .
C9 C 0.5913(5) -0.1778(3) 0.6074(3) 0.0237(8) Uani 1 1 d . . .
H9A H 0.6410 -0.1487 0.6721 0.036 Uiso 1 1 calc R . .
H9B H 0.6220 -0.2500 0.5813 0.036 Uiso 1 1 calc R . .
H9C H 0.4661 -0.1980 0.5964 0.036 Uiso 1 1 calc R . .
C10 C 0.9712(5) -0.0559(3) 0.2456(2) 0.0215(7) Uani 1 1 d . . .
H10A H 0.9643 -0.1382 0.2498 0.026 Uiso 1 1 calc R . .
H10B H 1.0938 -0.0101 0.2559 0.026 Uiso 1 1 calc R . .
C11 C 0.8795(5) -0.0651(4) 0.1527(2) 0.0244(8) Uani 1 1 d . . .
H11A H 0.9224 -0.1159 0.1081 0.029 Uiso 1 1 calc R . .
H11B H 0.7554 -0.1055 0.1440 0.029 Uiso 1 1 calc R . .
C12 C 0.9047(5) 0.0566(4) 0.1363(3) 0.0278(9) Uani 1 1 d . . .
H12A H 1.0290 0.1001 0.1498 0.033 Uiso 1 1 calc R . .
H12B H 0.8564 0.0452 0.0723 0.033 Uiso 1 1 calc R . .
C13 C 0.7099(5) 0.1672(3) 0.1500(2) 0.0235(8) Uani 1 1 d . . .
H13 H 0.6844 0.1385 0.0864 0.028 Uiso 1 1 calc R . .
C14 C 0.6183(5) 0.2480(3) 0.1880(2) 0.0211(7) Uani 1 1 d . . .
C15 C 0.6751(4) 0.3287(3) 0.2742(2) 0.0170(7) Uani 1 1 d . . .
C16 C 0.5805(4) 0.4051(3) 0.3041(2) 0.0177(7) Uani 1 1 d . . .
C17 C 0.4331(5) 0.4013(3) 0.2458(2) 0.0218(7) Uani 1 1 d . . .
H17 H 0.3705 0.4545 0.2656 0.026 Uiso 1 1 calc R . .
C18 C 0.3746(5) 0.3222(4) 0.1594(2) 0.0248(8) Uani 1 1 d . . .
C19 C 0.4693(5) 0.2464(3) 0.1317(2) 0.0244(8) Uani 1 1 d . . .
H19 H 0.4319 0.1919 0.0729 0.029 Uiso 1 1 calc R . .
C20 C 0.6265(4) 0.4907(3) 0.3933(2) 0.0184(7) Uani 1 1 d . . .
H20 H 0.5895 0.5605 0.4000 0.022 Uiso 1 1 calc R . .
C21 C 0.2164(6) 0.3220(4) 0.0985(3) 0.0343(10) Uani 1 1 d . . .
H21A H 0.2394 0.3971 0.0814 0.051 Uiso 1 1 calc R . .
H21B H 0.1227 0.3158 0.1297 0.051 Uiso 1 1 calc R . .
H21C H 0.1836 0.2528 0.0447 0.051 Uiso 1 1 calc R . .
N1 N 0.7662(4) 0.3434(3) 0.58324(19) 0.0174(6) Uani 1 1 d . . .
N2 N 0.8984(4) 0.0044(3) 0.31682(19) 0.0171(6) Uani 1 1 d . . .
N3 N 0.8209(4) 0.1305(3) 0.1922(2) 0.0219(6) Uani 1 1 d . . .
N4 N 0.7129(4) 0.4786(3) 0.46317(19) 0.0184(6) Uani 1 1 d . . .
O1 O 0.7587(3) 0.4453(2) 0.64091(16) 0.0233(6) Uani 1 1 d . . .
O2 O 0.7394(3) 0.5681(2) 0.54069(16) 0.0206(5) Uani 1 1 d . . .
S1 S 0.94795(10) 0.22122(7) 0.46462(5) 0.01534(18) Uani 1 1 d . . .
S2 S 0.87642(11) 0.34654(8) 0.34171(6) 0.01749(18) Uani 1 1 d . . .
Ni1 Ni 0.81836(6) 0.35616(4) 0.47175(3) 0.01556(12) Uani 1 1 d . . .
Ni2 Ni 0.88500(6) 0.16292(4) 0.32000(3) 0.01641(12) Uani 1 1 d . . .
H1O H 0.755(8) 0.519(6) 0.590(4) 0.08(2) Uiso 1 1 d . . .
F1 F 0.3646(5) 0.7162(4) 0.0887(2) 0.0821(12) Uani 1 1 d . . .
F2 F 0.4829(4) 0.8778(4) 0.20796(18) 0.0745(12) Uani 1 1 d . . .
F3 F 0.1987(3) 0.7834(3) 0.17654(17) 0.0429(6) Uani 1 1 d . . .
F4 F 0.2948(4) 0.9652(3) 0.1570(2) 0.0621(9) Uani 1 1 d . . .
F5 F 0.1746(3) 0.8008(3) 0.03682(18) 0.0508(8) Uani 1 1 d . . .
F6 F 0.4585(3) 0.9007(3) 0.06871(18) 0.0609(9) Uani 1 1 d . . .
P1 P 0.32891(14) 0.84049(12) 0.12248(7) 0.0348(3) Uani 1 1 d . . .
C31 C 0.8785(6) 0.6051(4) 0.2526(3) 0.0375(10) Uani 1 1 d . . .
H31 H 0.9754 0.5803 0.2699 0.045 Uiso 1 1 calc R . .
C32 C 0.6591(7) 0.6049(5) 0.1320(4) 0.0571(15) Uani 1 1 d . . .
H32A H 0.6107 0.6365 0.1818 0.086 Uiso 1 1 calc R . .
H32B H 0.5717 0.5346 0.0884 0.086 Uiso 1 1 calc R . .
H32C H 0.6963 0.6678 0.1028 0.086 Uiso 1 1 calc R . .
C33 C 0.8756(10) 0.5033(6) 0.1021(4) 0.0722(19) Uani 1 1 d . . .
H33A H 0.9281 0.5551 0.0678 0.108 Uiso 1 1 calc R . .
H33B H 0.7851 0.4324 0.0612 0.108 Uiso 1 1 calc R . .
H33C H 0.9632 0.4770 0.1341 0.108 Uiso 1 1 calc R . .
N31 N 0.8031(5) 0.5697(3) 0.1654(2) 0.0343(8) Uani 1 1 d . . .
O31 O 0.8330(5) 0.6666(3) 0.3117(2) 0.0422(8) Uani 1 1 d . . .

loop_
_atom_site_aniso_label
_atom_site_aniso_U_11
_atom_site_aniso_U_22
_atom_site_aniso_U_33
_atom_site_aniso_U_23
_atom_site_aniso_U_13
_atom_site_aniso_U_12
C1 0.0195(17) 0.0212(17) 0.0157(16) 0.0048(14) 0.0045(13) 0.0081(14)
C2 0.0174(17) 0.0170(16) 0.0169(16) 0.0046(13) 0.0023(13) 0.0083(13)
C3 0.0146(16) 0.0148(16) 0.0179(16) 0.0044(13) 0.0024(13) 0.0054(13)
C4 0.0154(16) 0.0195(17) 0.0165(16) 0.0049(13) 0.0031(13) 0.0092(13)
C5 0.0167(17) 0.0153(16) 0.0213(17) 0.0034(13) 0.0014(13) 0.0059(13)
C6 0.0147(16) 0.0206(17) 0.0195(17) 0.0077(14) 0.0006(13) 0.0032(13)
C7 0.0148(16) 0.0237(18) 0.0169(16) 0.0085(14) 0.0017(13) 0.0075(14)
C8 0.0169(17) 0.0194(17) 0.0191(17) 0.0015(14) 0.0032(13) 0.0076(14)
C9 0.0255(19) 0.0194(18) 0.0250(19) 0.0099(15) 0.0047(15) 0.0026(15)
C10 0.0231(18) 0.0248(18) 0.0193(17) 0.0042(14) 0.0085(14) 0.0119(15)
C11 0.027(2) 0.030(2) 0.0178(17) 0.0000(15) 0.0056(15) 0.0159(16)
C12 0.035(2) 0.040(2) 0.0188(18) 0.0110(17) 0.0122(16) 0.0243(19)
C13 0.030(2) 0.0281(19) 0.0159(17) 0.0064(15) 0.0069(15) 0.0142(16)
C14 0.0249(19) 0.0235(18) 0.0187(17) 0.0090(14) 0.0067(14) 0.0103(15)
C15 0.0169(17) 0.0182(16) 0.0171(16) 0.0082(13) 0.0025(13) 0.0056(13)
C16 0.0211(18) 0.0157(16) 0.0178(17) 0.0065(13) 0.0055(13) 0.0061(13)
C17 0.0229(19) 0.0253(18) 0.0213(18) 0.0089(15) 0.0060(14) 0.0117(15)
C18 0.027(2) 0.029(2) 0.0205(18) 0.0083(15) 0.0034(15) 0.0119(16)
C19 0.030(2) 0.0252(19) 0.0175(17) 0.0056(15) 0.0019(15) 0.0096(16)
C20 0.0204(17) 0.0163(16) 0.0205(17) 0.0064(14) 0.0056(14) 0.0077(14)
C21 0.036(2) 0.042(2) 0.027(2) 0.0072(18) 0.0012(18) 0.022(2)
N1 0.0193(15) 0.0166(14) 0.0162(14) 0.0026(11) 0.0038(11) 0.0073(12)
N2 0.0143(14) 0.0215(15) 0.0158(14) 0.0025(12) 0.0042(11) 0.0082(12)
N3 0.0235(16) 0.0275(16) 0.0179(15) 0.0065(13) 0.0077(12) 0.0119(13)
N4 0.0197(15) 0.0147(14) 0.0182(14) 0.0016(11) 0.0048(12) 0.0038(11)
O1 0.0358(15) 0.0171(12) 0.0190(13) 0.0018(10) 0.0095(11) 0.0128(11)
O2 0.0266(14) 0.0153(12) 0.0175(12) -0.0002(10) 0.0035(10) 0.0081(10)
S1 0.0147(4) 0.0164(4) 0.0155(4) 0.0046(3) 0.0034(3) 0.0058(3)
S2 0.0168(4) 0.0190(4) 0.0183(4) 0.0070(3) 0.0051(3) 0.0064(3)
Ni1 0.0176(2) 0.0152(2) 0.0152(2) 0.00437(17) 0.00424(16) 0.00700(17)
Ni2 0.0186(2) 0.0181(2) 0.0144(2) 0.00475(17) 0.00473(17) 0.00844(18)
F1 0.101(3) 0.100(3) 0.067(2) 0.007(2) 0.022(2) 0.080(3)
F2 0.0354(16) 0.157(4) 0.0213(14) 0.0127(18) 0.0013(12) 0.028(2)
F3 0.0454(16) 0.0519(16) 0.0353(14) 0.0159(12) 0.0140(12) 0.0159(13)
F4 0.064(2) 0.0429(17) 0.084(2) 0.0122(16) 0.0447(18) 0.0142(15)
F5 0.0296(14) 0.087(2) 0.0319(14) 0.0204(14) -0.0011(11) 0.0130(14)
F6 0.0289(14) 0.117(3) 0.0284(14) 0.0138(16) 0.0121(11) 0.0120(16)
P1 0.0250(5) 0.0601(8) 0.0198(5) 0.0046(5) 0.0052(4) 0.0206(5)
C31 0.041(3) 0.026(2) 0.043(3) 0.0115(19) 0.001(2) 0.0085(19)
C32 0.045(3) 0.058(3) 0.067(4) 0.035(3) -0.003(3) 0.009(3)
C33 0.100(5) 0.061(4) 0.061(4) 0.007(3) 0.031(4) 0.038(4)
N31 0.043(2) 0.0310(19) 0.0268(18) 0.0069(15) 0.0052(16) 0.0118(16)
O31 0.066(2) 0.0244(15) 0.0325(17) 0.0056(13) 0.0143(16) 0.0076(15)

loop_
_atom_type_symbol
_atom_type_description
_atom_type_scat_dispersion_real
_atom_type_scat_dispersion_imag
_atom_type_scat_source
C C 0.0033 0.0016 'International Tables Vol C Tables 4.2.6.8 and 6.1.1.4'
H H 0.0000 0.0000 'International Tables Vol C Tables 4.2.6.8 and 6.1.1.4'
N N 0.0061 0.0033 'International Tables Vol C Tables 4.2.6.8 and 6.1.1.4'
O O 0.0106 0.0060 'International Tables Vol C Tables 4.2.6.8 and 6.1.1.4'
F F 0.0171 0.0103 'International Tables Vol C Tables 4.2.6.8 and 6.1.1.4'
P P 0.1023 0.0942 'International Tables Vol C Tables 4.2.6.8 and 6.1.1.4'
S S 0.1246 0.1234 'International Tables Vol C Tables 4.2.6.8 and 6.1.1.4'
Ni Ni 0.3393 1.1124 'International Tables Vol C Tables 4.2.6.8 and 6.1.1.4'

loop_
_geom_angle_atom_site_label_1
_geom_angle_atom_site_label_2
_geom_angle_atom_site_label_3
_geom_angle
_geom_angle_site_symmetry_1
_geom_angle_site_symmetry_3
N1 C1 C2 126.4(3) . .
N1 C1 H1 116.8 . .
C2 C1 H1 116.8 . .
C3 C2 C7 118.9(3) . .
C3 C2 C1 124.4(3) . .
C7 C2 C1 116.7(3) . .
C2 C3 C4 119.5(3) . .
C2 C3 S1 120.2(3) . .
C4 C3 S1 119.7(3) . .
C5 C4 C3 119.2(3) . .
C5 C4 C8 116.4(3) . .
C3 C4 C8 124.3(3) . .
C6 C5 C4 121.6(3) . .
C6 C5 H5 119.2 . .
C4 C5 H5 119.2 . .
C7 C6 C5 118.3(3) . .
C7 C6 C9 120.9(3) . .
C5 C6 C9 120.8(3) . .
C6 C7 C2 122.2(3) . .
C6 C7 H7 118.9 . .
C2 C7 H7 118.9 . .
N2 C8 C4 127.2(3) . .
N2 C8 H8 116.4 . .
C4 C8 H8 116.4 . .
C6 C9 H9A 109.5 . .
C6 C9 H9B 109.5 . .
H9A C9 H9B 109.5 . .
C6 C9 H9C 109.5 . .
H9A C9 H9C 109.5 . .
H9B C9 H9C 109.5 . .
N2 C10 C11 112.9(3) . .
N2 C10 H10A 109.0 . .
C11 C10 H10A 109.0 . .
N2 C10 H10B 109.0 . .
C11 C10 H10B 109.0 . .
H10A C10 H10B 107.8 . .
C12 C11 C10 112.5(3) . .
C12 C11 H11A 109.1 . .
C10 C11 H11A 109.1 . .
C12 C11 H11B 109.1 . .
C10 C11 H11B 109.1 . .
H11A C11 H11B 107.8 . .
N3 C12 C11 111.6(3) . .
N3 C12 H12A 109.3 . .
C11 C12 H12A 109.3 . .
N3 C12 H12B 109.3 . .
C11 C12 H12B 109.3 . .
H12A C12 H12B 108.0 . .
N3 C13 C14 127.6(3) . .
N3 C13 H13 116.2 . .
C14 C13 H13 116.2 . .
C15 C14 C19 119.5(3) . .
C15 C14 C13 123.9(3) . .
C19 C14 C13 116.5(3) . .
C14 C15 C16 119.8(3) . .
C14 C15 S2 120.5(3) . .
C16 C15 S2 119.3(3) . .
C17 C16 C15 119.0(3) . .
C17 C16 C20 116.8(3) . .
C15 C16 C20 124.2(3) . .
C18 C17 C16 122.2(3) . .
C18 C17 H17 118.9 . .
C16 C17 H17 118.9 . .
C19 C18 C17 117.7(3) . .
C19 C18 C21 121.8(3) . .
C17 C18 C21 120.5(3) . .
C18 C19 C14 121.8(3) . .
C18 C19 H19 119.1 . .
C14 C19 H19 119.1 . .
N4 C20 C16 124.6(3) . .
N4 C20 H20 117.7 . .
C16 C20 H20 117.7 . .
C18 C21 H21A 109.5 . .
C18 C21 H21B 109.5 . .
H21A C21 H21B 109.5 . .
C18 C21 H21C 109.5 . .
H21A C21 H21C 109.5 . .
H21B C21 H21C 109.5 . .
C1 N1 O1 113.8(3) . .
C1 N1 Ni1 129.0(2) . .
O1 N1 Ni1 117.1(2) . .
C8 N2 C10 114.6(3) . .
C8 N2 Ni2 127.6(2) . .
C10 N2 Ni2 117.7(2) . .
C13 N3 C12 116.0(3) . .
C13 N3 Ni2 125.6(3) . .
C12 N3 Ni2 118.4(2) . .
C20 N4 O2 115.3(3) . .
C20 N4 Ni1 128.3(2) . .
O2 N4 Ni1 116.2(2) . .
N1 O1 H1O 103(3) . .
N4 O2 H1O 101(3) . .
C3 S1 Ni1 104.69(11) . .
C3 S1 Ni2 104.25(12) . .
Ni1 S1 Ni2 93.55(4) . .
C15 S2 Ni2 103.30(12) . .
C15 S2 Ni1 101.99(12) . .
Ni2 S2 Ni1 92.99(4) . .
N1 Ni1 N4 95.24(12) . .
N1 Ni1 S1 92.72(9) . .
N4 Ni1 S1 172.02(9) . .
N1 Ni1 S2 172.64(9) . .
N4 Ni1 S2 91.23(9) . .
S1 Ni1 S2 80.85(3) . .
N2 Ni2 N3 95.41(13) . .
N2 Ni2 S1 92.07(9) . .
N3 Ni2 S1 172.36(10) . .
N2 Ni2 S2 172.79(9) . .
N3 Ni2 S2 91.78(10) . .
S1 Ni2 S2 80.73(3) . .
F1 P1 F4 179.5(2) . .
F1 P1 F2 89.4(2) . .
F4 P1 F2 90.1(2) . .
F1 P1 F5 89.7(2) . .
F4 P1 F5 90.83(19) . .
F2 P1 F5 179.0(2) . .
F1 P1 F3 91.0(2) . .
F4 P1 F3 89.10(16) . .
F2 P1 F3 89.94(17) . .
F5 P1 F3 89.69(15) . .
F1 P1 F6 90.4(2) . .
F4 P1 F6 89.54(19) . .
F2 P1 F6 90.25(17) . .
F5 P1 F6 90.15(15) . .
F3 P1 F6 178.63(19) . .
O31 C31 N31 125.3(4) . .
O31 C31 H31 117.4 . .
N31 C31 H31 117.4 . .
N31 C32 H32A 109.5 . .
N31 C32 H32B 109.5 . .
H32A C32 H32B 109.5 . .
N31 C32 H32C 109.5 . .
H32A C32 H32C 109.5 . .
H32B C32 H32C 109.5 . .
N31 C33 H33A 109.5 . .
N31 C33 H33B 109.5 . .
H33A C33 H33B 109.5 . .
N31 C33 H33C 109.5 . .
H33A C33 H33C 109.5 . .
H33B C33 H33C 109.5 . .
C31 N31 C32 121.8(4) . .
C31 N31 C33 119.6(5) . .
C32 N31 C33 118.4(5) . .

loop_
_geom_bond_atom_site_label_1
_geom_bond_atom_site_label_2
_geom_bond_distance
_geom_bond_site_symmetry_2
C1 N1 1.289(4) .
C1 C2 1.449(5) .
C1 H1 0.9500 .
C2 C3 1.401(5) .
C2 C7 1.402(5) .
C3 C4 1.403(5) .
C3 S1 1.758(3) .
C4 C5 1.402(5) .
C4 C8 1.460(5) .
C5 C6 1.386(5) .
C5 H5 0.9500 .
C6 C7 1.374(5) .
C6 C9 1.507(5) .
C7 H7 0.9500 .
C8 N2 1.274(5) .
C8 H8 0.9500 .
C9 H9A 0.9800 .
C9 H9B 0.9800 .
C9 H9C 0.9800 .
C10 N2 1.486(4) .
C10 C11 1.508(5) .
C10 H10A 0.9900 .
C10 H10B 0.9900 .
C11 C12 1.506(6) .
C11 H11A 0.9900 .
C11 H11B 0.9900 .
C12 N3 1.480(5) .
C12 H12A 0.9900 .
C12 H12B 0.9900 .
C13 N3 1.282(5) .
C13 C14 1.457(5) .
C13 H13 0.9500 .
C14 C15 1.397(5) .
C14 C19 1.398(5) .
C15 C16 1.400(5) .
C15 S2 1.766(3) .
C16 C17 1.394(5) .
C16 C20 1.459(5) .
C17 C18 1.392(5) .
C17 H17 0.9500 .
C18 C19 1.386(5) .
C18 C21 1.499(5) .
C19 H19 0.9500 .
C20 N4 1.278(5) .
C20 H20 0.9500 .
C21 H21A 0.9800 .
C21 H21B 0.9800 .
C21 H21C 0.9800 .
N1 O1 1.362(4) .
N1 Ni1 1.909(3) .
N2 Ni2 1.917(3) .
N3 Ni2 1.921(3) .
N4 O2 1.368(4) .
N4 Ni1 1.911(3) .
O1 H1O 1.33(7) .
O2 H1O 1.09(7) .
S1 Ni1 2.1515(9) .
S1 Ni2 2.1588(9) .
S2 Ni2 2.1640(9) .
S2 Ni1 2.1660(9) .
F1 P1 1.577(4) .
F2 P1 1.591(3) .
F3 P1 1.596(3) .
F4 P1 1.578(3) .
F5 P1 1.591(3) .
F6 P1 1.604(3) .
C31 O31 1.220(6) .
C31 N31 1.335(6) .
C31 H31 0.9500 .
C32 N31 1.432(6) .
C32 H32A 0.9800 .
C32 H32B 0.9800 .
C32 H32C 0.9800 .
C33 N31 1.434(7) .
C33 H33A 0.9800 .
C33 H33B 0.9800 .
C33 H33C 0.9800 .

loop_
_geom_hbond_atom_site_label_D
_geom_hbond_atom_site_label_H
_geom_hbond_atom_site_label_A
_geom_hbond_distance_DH
_geom_hbond_distance_HA
_geom_hbond_distance_DA
_geom_hbond_angle_DHA
_geom_hbond_site_symmetry_A
O2 H1O O1 1.09(7) 1.33(7) 2.414(4) 172(6) .
